data_7700607
loop_
_publ_author_name
'Beddoe, Samuel V. F.'
'Lonergan, Rhona F.'
'Pitak, Mateusz B.'
'Price, Jason R.'
'Coles, Simon J.'
'Kitchen, Jonathan A.'
'Keene, Tony D.'

_publ_section_title
;
 All about that base: investigating the role of ligand basicity in pyridyl
 complexes derived from a copper-Schiff base coordination polymer.
;
_journal_issue 41
_journal_name_full 'Dalton transactions (Cambridge, England : 2003)'
_journal_page_first 15553
_journal_page_last 15559
_journal_paper_doi 10.1039/c9dt01527b
_journal_volume 48
_journal_year 2019
_chemical_formula_moiety 'C23 H17 Cu N3 O2'
_chemical_formula_sum 'C23 H17 Cu N3 O2'
_chemical_formula_weight 430.93
_chemical_name_systematic '[Cu(SB-1)](2,4'-bpy)'
_space_group_crystal_system monoclinic
_space_group_IT_number 14
_space_group_name_Hall '-P 2ybc'
_space_group_name_H-M_alt 'P 1 21/c 1'
_symmetry_space_group_name_Hall '-P 2ybc'
_symmetry_space_group_name_H-M 'P 1 21/c 1'
_atom_sites_solution_hydrogens geom
_atom_sites_solution_primary iterative
_audit_creation_date 2016-10-07
_audit_creation_method
;
Olex2 1.2
(compiled 2016.09.09 svn.r3337 for OlexSys, GUI svn.r5227)
;
_audit_update_record
;
2019-04-01 deposited with the CCDC.    2019-07-12 downloaded from the CCDC.
;
_cell_angle_alpha 90
_cell_angle_beta 103.128(4)
_cell_angle_gamma 90
_cell_formula_units_Z 4
_cell_length_a 21.0789(10)
_cell_length_b 3.83614(16)
_cell_length_c 22.5607(9)
_cell_measurement_reflns_used 13531
_cell_measurement_temperature 100(2)
_cell_measurement_theta_max 27.4910
_cell_measurement_theta_min 2.0590
_cell_volume 1776.62(14)
_computing_cell_refinement 'CrysAlisPro 1.171.38.41 (Rigaku OD, 2015)'
_computing_data_collection 'CrystalClear-SM Expert 3.1 b27 (Rigaku, 2013)'
_computing_data_reduction 'CrysAlisPro 1.171.38.41 (Rigaku OD, 2015)'
_computing_molecular_graphics 'Olex2 (Dolomanov et al., 2009)'
_computing_publication_material 'Olex2 (Dolomanov et al., 2009)'
_computing_structure_refinement 'ShelXL (Sheldrick, 2015)'
_computing_structure_solution
;
Superflip (Palatinus & Chapuis, 2007;Palatinus & van der Lee, 2008;
Palatinus et al., 2012)
;
_diffrn_ambient_temperature 100(2)
_diffrn_detector 'CCD area detector'
_diffrn_detector_area_resol_mean 28.5714
_diffrn_detector_type 'Rigaku HG Saturn724+ (2x2 bin mode)'
_diffrn_measured_fraction_theta_full 0.998
_diffrn_measured_fraction_theta_max 0.999
_diffrn_measurement_details
;
List of Runs (angles in degrees, time in seconds):

  # Type    Start    End  Width  t~exp~   \w     \q     \k     \f   Frames
#--------------------------------------------------------------------------
  1  \w   -107.00  22.00   1.00   40.00    --  -17.00 -72.00  81.00  129
  2  \w    -44.00  73.00   1.00   40.00    --  -17.00  -8.00-148.00  117
  3  \w    -89.00  22.00   1.00   40.00    --  -17.00 -72.00-115.00  111
  4  \w    -30.00  -3.00   1.00   40.00    --  -17.00  72.00  16.00   27
  5  \w     -5.00  15.00   1.00   40.00    --  -17.00 -40.00  81.00   20
  6  \w   -107.00  73.00   1.00   40.00    --  -17.00   8.00  81.00  180
  7  \w    -78.00  11.00   1.00   40.00    --  -17.00 -72.00-180.00   89
  8  \w    -66.00  22.00   1.00   40.00    --  -17.00 -72.00  16.00   88
  9  \w    -36.00  11.00   1.00   40.00    --  -17.00 -40.00-148.00   47
 10  \w    -15.00   5.00   1.00   40.00    --  -17.00 -56.00  49.00   20
 11  \w   -107.00 -10.00   1.00   40.00    --  -17.00  -8.00 -82.00   97
;
_diffrn_measurement_device 'four-circle \k diffractometer'
_diffrn_measurement_device_type 'Rigaku AFC12 (Right)'
_diffrn_measurement_method 'profile data from \w-scans'
_diffrn_measurement_specimen_support 'MiTeGen MicroMesh'
_diffrn_orient_matrix_type 'CrysAlisPro convention (1999,Acta A55,543-557)'
_diffrn_orient_matrix_UB_11 0.0018340000
_diffrn_orient_matrix_UB_12 0.0315266000
_diffrn_orient_matrix_UB_13 -0.0305307000
_diffrn_orient_matrix_UB_21 0.0344004000
_diffrn_orient_matrix_UB_22 -0.0170433000
_diffrn_orient_matrix_UB_23 0.0084322000
_diffrn_orient_matrix_UB_31 -0.0028952000
_diffrn_orient_matrix_UB_32 -0.1814028000
_diffrn_orient_matrix_UB_33 -0.0060916000
_diffrn_radiation_collimation 0.3
_diffrn_radiation_monochromator 'Confocal mirrors, VHF Varimax'
_diffrn_radiation_probe x-ray
_diffrn_radiation_type MoK\a
_diffrn_radiation_wavelength 0.71073
_diffrn_reflns_av_R_equivalents 0.0510
_diffrn_reflns_av_unetI/netI 0.0244
_diffrn_reflns_Laue_measured_fraction_full 0.998
_diffrn_reflns_Laue_measured_fraction_max 0.999
_diffrn_reflns_limit_h_max 27
_diffrn_reflns_limit_h_min -27
_diffrn_reflns_limit_k_max 4
_diffrn_reflns_limit_k_min -4
_diffrn_reflns_limit_l_max 29
_diffrn_reflns_limit_l_min -29
_diffrn_reflns_number 34552
_diffrn_reflns_point_group_measured_fraction_full 0.998
_diffrn_reflns_point_group_measured_fraction_max 0.999
_diffrn_reflns_theta_full 26.000
_diffrn_reflns_theta_max 27.484
_diffrn_reflns_theta_min 2.388
_diffrn_source 'Rotating Anode'
_diffrn_source_current 55.0
_diffrn_source_power 2.475
_diffrn_source_target Mo
_diffrn_source_type 'Rotating Anode'
_diffrn_source_voltage 45.0
_exptl_absorpt_coefficient_mu 1.256
_exptl_absorpt_correction_T_max 1.00000
_exptl_absorpt_correction_T_min 0.84462
_exptl_absorpt_correction_type multi-scan
_exptl_absorpt_process_details
'CrysAlisPro 1.171.38.41 (Rigaku Oxford Diffraction, 2015) Empirical absorption correction using spherical harmonics, implemented in SCALE3 ABSPACK scaling algorithm.'
_exptl_crystal_colour orange
_exptl_crystal_colour_primary orange
_exptl_crystal_density_diffrn 1.611
_exptl_crystal_description plate
_exptl_crystal_F_000 884
_exptl_crystal_recrystallization_method 'Slow diffusion of water into DMSO solution'
_exptl_crystal_size_max 0.233
_exptl_crystal_size_mid 0.032
_exptl_crystal_size_min 0.005
_refine_diff_density_max 0.493
_refine_diff_density_min -0.544
_refine_diff_density_rms 0.077
_refine_ls_extinction_method none
_refine_ls_goodness_of_fit_ref 1.160
_refine_ls_hydrogen_treatment constr
_refine_ls_matrix_type full
_refine_ls_number_parameters 381
_refine_ls_number_reflns 4032
_refine_ls_number_restraints 1055
_refine_ls_restrained_S_all 1.031
_refine_ls_R_factor_all 0.0627
_refine_ls_R_factor_gt 0.0517
_refine_ls_shift/su_max 0.000
_refine_ls_shift/su_mean 0.000
_refine_ls_structure_factor_coef Fsqd
_refine_ls_weighting_details 'w=1/[\s^2^(Fo^2^)+(0.0353P)^2^+5.1466P] where P=(Fo^2^+2Fc^2^)/3'
_refine_ls_weighting_scheme calc
_refine_ls_wR_factor_gt 0.1244
_refine_ls_wR_factor_ref 0.1292
_reflns_Friedel_coverage 0.000
_reflns_number_gt 3456
_reflns_number_total 4032
_reflns_threshold_expression 'I > 2\s(I)'
_cod_data_source_file c9dt01527b2.cif
_cod_data_source_block 2016tdk005_test1
_cod_depositor_comments 'Adding full bibliography for 7700601--7700615.cif.'
_cod_database_code 7700607
_chemical_oxdiff_formula Cu(C13H9NO2)(C10H8N2)
_shelx_space_group_comment
;
The symmetry employed for this shelxl refinement is uniquely defined
by the following loop, which should always be used as a source of
symmetry information in preference to the above space-group names.
They are only intended as comments.
;
_reflns_odcompleteness_completeness 99.87
_reflns_odcompleteness_iscentric 1
_reflns_odcompleteness_theta 27.42
_olex2_refinement_description
;
1. Fixed Uiso
 At 1.2 times of:
  All C(H) groups
2. Uiso/Uaniso restraints and constraints
All non-hydrogen atoms have similar U: within 2A with sigma of 0.04 and sigma
for terminal atoms of 0.08
3. Rigid body (RIGU) restrains
 All non-hydrogen atoms
 with sigma for 1-2 distances of 0.004 and sigma for 1-3 distances of 0.004
4. Same fragment restrains
{C58, C59, C60, C61, N62} sigma for 1-2: 0.02, 1-3: 0.04
as
{C78, C79, C80, C81, N82}
{Cu1, O11, C12, C13, C14, C15, C16, C17, N18, C19, C20, C21, C22, C23, C24,
C25, O26} sigma for 1-2: 0.02, 1-3: 0.04
as
{Cu2, O31, C32, C33, C34, C35, C36, C37, N38, C39, C40, C41, C42, C43, C44,
C45, O46}
5. Others
 Sof(Cu2)=Sof(O31)=Sof(C32)=Sof(C33)=Sof(H33)=Sof(C34)=Sof(H34)=Sof(C35)=
 Sof(H35)=Sof(C36)=Sof(H36)=Sof(C37)=Sof(N38)=Sof(C39)=Sof(H39)=Sof(C40)=
 Sof(C41)=Sof(H41)=Sof(C42)=Sof(H42)=Sof(C43)=Sof(H43)=Sof(C44)=Sof(H44)=
 Sof(C45)=Sof(O46)=1-FVAR(1)
 Sof(Cu1)=Sof(O11)=Sof(C12)=Sof(C13)=Sof(H13)=Sof(C14)=Sof(H14)=Sof(C15)=
 Sof(H15)=Sof(C16)=Sof(H16)=Sof(C17)=Sof(N18)=Sof(C19)=Sof(H19)=Sof(C20)=
 Sof(C21)=Sof(H21)=Sof(C22)=Sof(H22)=Sof(C23)=Sof(H23)=Sof(C24)=Sof(H24)=
 Sof(C25)=Sof(O26)=FVAR(1)
 Fixed Sof: C58(0.5) H58(0.5) C59(0.5) H59(0.5) C60(0.5) H60(0.5) C61(0.5)
 H61(0.5) N62(0.5) C78(0.5) H78(0.5) C79(0.5) H79(0.5) C80(0.5) H80(0.5)
 C81(0.5) H81(0.5) N82(0.5)
6.a Aromatic/amide H refined with riding coordinates:
 C52(H52), C53(H53), C55(H55), C56(H56), C58(H58), C59(H59), C60(H60),
 C61(H61), C78(H78), C79(H79), C80(H80), C81(H81), C13(H13), C14(H14), C15(H15),
  C16(H16), C19(H19), C21(H21), C22(H22), C23(H23), C24(H24), C33(H33),
 C34(H34), C35(H35), C36(H36), C39(H39), C41(H41), C42(H42), C43(H43), C44(H44)
;
_shelx_shelxl_version_number 2014/7
_olex2_submission_special_instructions 'No special instructions were received'
_oxdiff_exptl_absorpt_empirical_details
;
Empirical correction (ABSPACK) includes:
- Absorption correction using spherical harmonics
- Frame scaling
- Detector area scaling
;
_oxdiff_exptl_absorpt_empirical_full_max 5.575
_oxdiff_exptl_absorpt_empirical_full_min 0.334

loop_
_space_group_symop_operation_xyz
'x, y, z'
'-x, y+1/2, -z+1/2'
'-x, -y, -z'
'x, -y-1/2, z-1/2'

loop_
_atom_site_label
_atom_site_type_symbol
_atom_site_fract_x
_atom_site_fract_y
_atom_site_fract_z
_atom_site_U_iso_or_equiv
_atom_site_adp_type
_atom_site_occupancy
_atom_site_site_symmetry_order
_atom_site_calc_flag
_atom_site_refinement_flags_posn
_atom_site_refinement_flags_adp
_atom_site_refinement_flags_occupancy
_atom_site_disorder_assembly
_atom_site_disorder_group
N51 N 0.84483(13) 0.1121(8) 0.62184(12) 0.0257(6) Uani 1 1 d . U . . .
C52 C 0.87285(16) 0.0289(10) 0.57550(14) 0.0270(7) Uani 1 1 d . U . . .
H52 H 0.8478 -0.0845 0.5417 0.032 Uiso 1 1 calc R . . . .
C53 C 0.93678(16) 0.1045(9) 0.57604(14) 0.0253(7) Uani 1 1 d . U . . .
H53 H 0.9539 0.0458 0.5428 0.030 Uiso 1 1 calc R . . . .
C54 C 0.97580(15) 0.2683(9) 0.62610(14) 0.0230(6) Uani 1 1 d . U . . .
C55 C 0.94682(16) 0.3516(9) 0.67421(14) 0.0248(7) Uani 1 1 d . U . . .
H55 H 0.9711 0.4592 0.7090 0.030 Uiso 1 1 calc R . . . .
C56 C 0.88192(16) 0.2734(10) 0.66997(14) 0.0268(7) Uani 1 1 d . U . . .
H56 H 0.8632 0.3358 0.7020 0.032 Uiso 1 1 calc R . . . .
C57 C 1.04457(15) 0.3590(9) 0.62839(14) 0.0239(7) Uani 1 1 d . U . . .
C58 C 1.0649(12) 0.456(8) 0.5773(9) 0.023(4) Uani 0.5 1 d D U P A 1
H58 H 1.0358 0.4653 0.5396 0.028 Uiso 0.5 1 calc R . P A 1
C59 C 1.1303(10) 0.539(7) 0.5833(8) 0.027(3) Uani 0.5 1 d D U P A 1
H59 H 1.1461 0.5947 0.5492 0.033 Uiso 0.5 1 calc R . P A 1
C60 C 1.1711(9) 0.539(8) 0.6399(7) 0.030(3) Uani 0.5 1 d D U P A 1
H60 H 1.2148 0.5974 0.6447 0.035 Uiso 0.5 1 calc R . P A 1
C61 C 1.1469(10) 0.451(7) 0.6897(9) 0.034(3) Uani 0.5 1 d D U P A 1
H61 H 1.1750 0.4506 0.7280 0.040 Uiso 0.5 1 calc R . P A 1
N62 N 1.0841(11) 0.365(9) 0.6851(8) 0.033(4) Uani 0.5 1 d D U P A 1
C78 C 1.0897(13) 0.403(10) 0.6818(9) 0.029(3) Uani 0.5 1 d D U P A 2
H78 H 1.0781 0.3656 0.7187 0.035 Uiso 0.5 1 calc R . P A 2
C79 C 1.1529(10) 0.503(7) 0.6812(8) 0.033(3) Uani 0.5 1 d D U P A 2
H79 H 1.1832 0.5453 0.7174 0.040 Uiso 0.5 1 calc R . P A 2
C80 C 1.1696(9) 0.537(8) 0.6265(7) 0.028(3) Uani 0.5 1 d D U P A 2
H80 H 1.2120 0.5959 0.6249 0.033 Uiso 0.5 1 calc R . P A 2
C81 C 1.1228(9) 0.483(6) 0.5735(8) 0.025(3) Uani 0.5 1 d D U P A 2
H81 H 1.1344 0.5125 0.5364 0.030 Uiso 0.5 1 calc R . P A 2
N82 N 1.0611(10) 0.388(7) 0.5731(7) 0.023(3) Uani 0.5 1 d D U P A 2
Cu1 Cu 0.74866(15) 0.0361(11) 0.61876(13) 0.0254(4) Uani 0.702(6) 1 d D U P B 1
O11 O 0.7521(2) 0.3222(16) 0.6902(2) 0.0314(11) Uani 0.702(6) 1 d D U P B 1
C12 C 0.6934(5) 0.349(5) 0.7018(7) 0.024(2) Uani 0.702(6) 1 d D U P B 1
C13 C 0.6826(3) 0.5125(18) 0.7542(3) 0.0269(13) Uani 0.702(6) 1 d D U P B 1
H13 H 0.7179 0.6021 0.7827 0.032 Uiso 0.702(6) 1 calc R . P B 1
C14 C 0.6208(4) 0.5424(14) 0.7644(2) 0.0259(11) Uani 0.702(6) 1 d D U P B 1
H14 H 0.6147 0.6587 0.7988 0.031 Uiso 0.702(6) 1 calc R . P B 1
C15 C 0.5677(3) 0.4009(15) 0.7238(3) 0.0302(12) Uani 0.702(6) 1 d D U P B 1
H15 H 0.5262 0.4216 0.7311 0.036 Uiso 0.702(6) 1 calc R . P B 1
C16 C 0.5764(2) 0.2301(14) 0.6727(3) 0.0275(11) Uani 0.702(6) 1 d D U P B 1
H16 H 0.5410 0.1346 0.6453 0.033 Uiso 0.702(6) 1 calc R . P B 1
C17 C 0.6393(4) 0.201(2) 0.6623(3) 0.0246(15) Uani 0.702(6) 1 d D U P B 1
N18 N 0.65545(18) 0.0302(11) 0.61155(17) 0.0218(9) Uani 0.702(6) 1 d D U P B 1
C19 C 0.6134(2) -0.0943(13) 0.5663(2) 0.0242(10) Uani 0.702(6) 1 d D U P B 1
H19 H 0.5697 -0.0633 0.5663 0.029 Uiso 0.702(6) 1 calc R . P B 1
C20 C 0.6279(4) -0.274(3) 0.5163(4) 0.0238(15) Uani 0.702(6) 1 d D U P B 1
C21 C 0.5763(2) -0.3690(15) 0.4673(3) 0.0268(11) Uani 0.702(6) 1 d D U P B 1
H21 H 0.5340 -0.3133 0.4694 0.032 Uiso 0.702(6) 1 calc R . P B 1
C22 C 0.5860(3) -0.5380(14) 0.4171(2) 0.0265(11) Uani 0.702(6) 1 d D U P B 1
H22 H 0.5509 -0.5927 0.3853 0.032 Uiso 0.702(6) 1 calc R . P B 1
C23 C 0.6486(3) -0.6274(14) 0.4140(2) 0.0277(11) Uani 0.702(6) 1 d D U P B 1
H23 H 0.6554 -0.7457 0.3801 0.033 Uiso 0.702(6) 1 calc R . P B 1
C24 C 0.7012(3) -0.5445(16) 0.4604(2) 0.0265(12) Uani 0.702(6) 1 d D U P B 1
H24 H 0.7427 -0.6132 0.4578 0.032 Uiso 0.702(6) 1 calc R . P B 1
C25 C 0.6928(5) -0.357(5) 0.5119(6) 0.023(2) Uani 0.702(6) 1 d D U P B 1
O26 O 0.7450(2) -0.2841(15) 0.5538(2) 0.0306(11) Uani 0.702(6) 1 d D U P B 1
Cu2 Cu 0.7488(4) 0.000(3) 0.6054(3) 0.0260(10) Uani 0.298(6) 1 d D U P B 2
O31 O 0.7511(6) -0.316(4) 0.5390(5) 0.031(3) Uiso 0.298(6) 1 d D U P B 2
C32 C 0.6916(10) -0.382(13) 0.5064(15) 0.025(6) Uiso 0.298(6) 1 d D U P B 2
C33 C 0.6795(7) -0.555(4) 0.4499(7) 0.026(4) Uiso 0.298(6) 1 d D U P B 2
H33 H 0.7142 -0.6379 0.4349 0.031 Uiso 0.298(6) 1 calc R . P B 2
C34 C 0.6168(7) -0.603(3) 0.4165(5) 0.018(3) Uiso 0.298(6) 1 d D U P B 2
H34 H 0.6094 -0.7161 0.3791 0.022 Uiso 0.298(6) 1 calc R . P B 2
C35 C 0.5650(6) -0.484(3) 0.4384(6) 0.023(2) Uiso 0.298(6) 1 d D U P B 2
H35 H 0.5229 -0.5187 0.4154 0.027 Uiso 0.298(6) 1 calc R . P B 2
C36 C 0.5737(6) -0.314(3) 0.4936(6) 0.027(3) Uiso 0.298(6) 1 d D U P B 2
H36 H 0.5384 -0.2438 0.5090 0.032 Uiso 0.298(6) 1 calc R . P B 2
C37 C 0.6374(8) -0.251(7) 0.5254(9) 0.022(5) Uiso 0.298(6) 1 d D U P B 2
N38 N 0.6551(4) -0.070(2) 0.5826(4) 0.017(2) Uiso 0.298(6) 1 d D U P B 2
C39 C 0.6141(5) 0.027(3) 0.6138(4) 0.022(2) Uiso 0.298(6) 1 d D U P B 2
H39 H 0.5709 -0.0373 0.5988 0.026 Uiso 0.298(6) 1 calc R . P B 2
C40 C 0.6278(7) 0.220(6) 0.6679(7) 0.018(4) Uiso 0.298(6) 1 d D U P B 2
C41 C 0.5786(6) 0.293(4) 0.6988(6) 0.023(3) Uiso 0.298(6) 1 d D U P B 2
H41 H 0.5364 0.2207 0.6813 0.027 Uiso 0.298(6) 1 calc R . P B 2
C42 C 0.5895(7) 0.464(3) 0.7527(6) 0.023(3) Uiso 0.298(6) 1 d D U P B 2
H42 H 0.5551 0.5050 0.7713 0.027 Uiso 0.298(6) 1 calc R . P B 2
C43 C 0.6517(7) 0.577(3) 0.7802(6) 0.026(3) Uiso 0.298(6) 1 d D U P B 2
H43 H 0.6592 0.6997 0.8166 0.031 Uiso 0.298(6) 1 calc R . P B 2
C44 C 0.7021(6) 0.505(5) 0.7527(7) 0.021(3) Uiso 0.298(6) 1 d D U P B 2
H44 H 0.7435 0.5891 0.7704 0.026 Uiso 0.298(6) 1 calc R . P B 2
C45 C 0.6932(10) 0.309(12) 0.6988(15) 0.019(5) Uiso 0.298(6) 1 d D U P B 2
O46 O 0.7447(5) 0.262(3) 0.6755(5) 0.020(3) Uiso 0.298(6) 1 d D U P B 2

loop_
_atom_site_aniso_label
_atom_site_aniso_U_11
_atom_site_aniso_U_22
_atom_site_aniso_U_33
_atom_site_aniso_U_23
_atom_site_aniso_U_13
_atom_site_aniso_U_12
N51 0.0245(13) 0.0296(15) 0.0227(13) 0.0000(11) 0.0047(10) 0.0019(11)
C52 0.0261(15) 0.0323(19) 0.0215(15) 0.0003(13) 0.0031(12) 0.0034(14)
C53 0.0286(15) 0.0300(18) 0.0180(14) -0.0005(13) 0.0065(11) 0.0036(13)
C54 0.0257(14) 0.0250(17) 0.0191(14) 0.0021(12) 0.0069(11) 0.0018(13)
C55 0.0274(15) 0.0303(18) 0.0171(14) -0.0011(13) 0.0059(11) 0.0005(13)
C56 0.0270(15) 0.0340(19) 0.0209(15) 0.0001(14) 0.0085(12) 0.0025(14)
C57 0.0267(14) 0.0268(17) 0.0188(13) 0.0006(12) 0.0063(11) 0.0018(13)
C58 0.031(4) 0.021(10) 0.017(4) -0.005(4) 0.005(3) -0.004(4)
C59 0.033(5) 0.033(8) 0.019(6) -0.009(5) 0.011(4) -0.008(4)
C60 0.028(4) 0.045(6) 0.018(6) -0.009(5) 0.009(4) -0.007(4)
C61 0.026(5) 0.060(8) 0.018(5) -0.002(4) 0.012(3) -0.003(4)
N62 0.021(4) 0.061(10) 0.019(4) 0.000(4) 0.008(3) -0.004(4)
C78 0.026(5) 0.048(8) 0.015(4) -0.002(4) 0.008(3) 0.001(5)
C79 0.024(5) 0.061(9) 0.014(5) -0.006(5) 0.004(3) -0.003(4)
C80 0.027(4) 0.045(6) 0.016(6) -0.008(5) 0.013(4) -0.005(4)
C81 0.032(5) 0.030(7) 0.014(5) -0.008(4) 0.007(4) -0.005(4)
N82 0.032(4) 0.018(9) 0.021(4) -0.004(3) 0.010(3) -0.002(4)
Cu1 0.0191(4) 0.0409(8) 0.0159(10) -0.0020(7) 0.0034(6) 0.0055(4)
O11 0.0226(19) 0.057(3) 0.015(2) -0.008(2) 0.0049(16) 0.0008(18)
C12 0.032(3) 0.025(6) 0.018(3) 0.008(2) 0.0111(18) 0.006(2)
C13 0.032(3) 0.028(3) 0.022(2) 0.0043(18) 0.010(2) 0.006(3)
C14 0.040(3) 0.020(2) 0.022(2) 0.0045(19) 0.016(2) 0.005(2)
C15 0.036(3) 0.025(3) 0.036(3) 0.000(2) 0.021(2) 0.001(2)
C16 0.031(3) 0.022(3) 0.032(3) -0.001(2) 0.011(2) 0.0019(19)
C17 0.028(3) 0.028(3) 0.021(2) 0.0090(18) 0.012(2) 0.009(2)
N18 0.0240(19) 0.023(2) 0.0198(18) 0.0043(15) 0.0083(13) 0.0040(15)
C19 0.024(2) 0.028(2) 0.022(2) 0.0075(17) 0.0077(16) 0.0012(18)
C20 0.027(3) 0.024(3) 0.022(3) 0.008(2) 0.008(2) -0.002(3)
C21 0.029(2) 0.027(3) 0.025(3) 0.005(2) 0.006(2) -0.001(2)
C22 0.027(3) 0.027(3) 0.023(2) 0.0010(19) -0.0007(19) -0.001(2)
C23 0.035(3) 0.030(3) 0.018(2) 0.0011(18) 0.005(2) -0.005(2)
C24 0.025(3) 0.035(3) 0.020(2) -0.002(2) 0.007(2) -0.006(2)
C25 0.027(3) 0.027(5) 0.015(3) 0.002(2) 0.0065(17) -0.0012(19)
O26 0.0180(17) 0.052(3) 0.020(2) -0.0080(19) -0.0003(15) 0.0047(16)
Cu2 0.0215(10) 0.039(2) 0.019(2) 0.0010(19) 0.0080(15) 0.0024(11)

loop_
_atom_type_symbol
_atom_type_description
_atom_type_scat_dispersion_real
_atom_type_scat_dispersion_imag
_atom_type_scat_source
C C 0.0033 0.0016 'International Tables Vol C Tables 4.2.6.8 and 6.1.1.4'
H H 0.0000 0.0000 'International Tables Vol C Tables 4.2.6.8 and 6.1.1.4'
Cu Cu 0.3201 1.2651 'International Tables Vol C Tables 4.2.6.8 and 6.1.1.4'
N N 0.0061 0.0033 'International Tables Vol C Tables 4.2.6.8 and 6.1.1.4'
O O 0.0106 0.0060 'International Tables Vol C Tables 4.2.6.8 and 6.1.1.4'

loop_
_geom_angle_atom_site_label_1
_geom_angle_atom_site_label_2
_geom_angle_atom_site_label_3
_geom_angle
C52 N51 Cu1 123.2(2)
C52 N51 Cu2 113.8(3)
C56 N51 C52 117.4(3)
C56 N51 Cu1 119.2(2)
C56 N51 Cu2 128.7(3)
N51 C52 H52 118.6
N51 C52 C53 122.9(3)
C53 C52 H52 118.6
C52 C53 H53 120.0
C52 C53 C54 120.1(3)
C54 C53 H53 120.0
C53 C54 C55 116.9(3)
C53 C54 C57 122.0(3)
C55 C54 C57 121.1(3)
C54 C55 H55 120.1
C56 C55 C54 119.8(3)
C56 C55 H55 120.1
N51 C56 C55 122.9(3)
N51 C56 H56 118.5
C55 C56 H56 118.5
C58 C57 C54 121.7(10)
N62 C57 C54 115.0(8)
N62 C57 C58 123.0(11)
C78 C57 C54 122.7(10)
C78 C57 N82 121.5(12)
N82 C57 C54 115.8(8)
C57 C58 H58 120.8
C57 C58 C59 118.3(16)
C59 C58 H58 120.8
C58 C59 H59 120.4
C60 C59 C58 119.3(15)
C60 C59 H59 120.4
C59 C60 H60 120.3
C59 C60 C61 119.3(12)
C61 C60 H60 120.3
C60 C61 H61 118.7
N62 C61 C60 122.5(15)
N62 C61 H61 118.7
C61 N62 C57 117.3(14)
C57 C78 H78 120.0
C57 C78 C79 120.1(16)
C79 C78 H78 120.0
C78 C79 H79 120.6
C80 C79 C78 118.8(15)
C80 C79 H79 120.6
C79 C80 H80 120.4
C79 C80 C81 119.1(11)
C81 C80 H80 120.4
C80 C81 H81 118.5
N82 C81 C80 123.0(15)
N82 C81 H81 118.5
C81 N82 C57 117.3(13)
O11 Cu1 N51 92.4(2)
N18 Cu1 N51 171.9(3)
N18 Cu1 O11 85.5(2)
O26 Cu1 N51 89.15(19)
O26 Cu1 O11 174.2(3)
O26 Cu1 N18 93.7(2)
C12 O11 Cu1 110.5(6)
O11 C12 C13 122.6(9)
O11 C12 C17 120.2(9)
C17 C12 C13 117.1(8)
C12 C13 H13 119.4
C14 C13 C12 121.2(7)
C14 C13 H13 119.4
C13 C14 H14 119.7
C13 C14 C15 120.6(5)
C15 C14 H14 119.7
C14 C15 H15 120.0
C16 C15 C14 119.9(5)
C16 C15 H15 120.0
C15 C16 H16 120.3
C15 C16 C17 119.4(5)
C17 C16 H16 120.3
C12 C17 C16 121.7(7)
C12 C17 N18 113.0(7)
C16 C17 N18 125.3(6)
C17 N18 Cu1 110.5(4)
C19 N18 Cu1 125.2(3)
C19 N18 C17 124.3(5)
N18 C19 H19 117.2
N18 C19 C20 125.6(5)
C20 C19 H19 117.2
C19 C20 C25 123.2(8)
C21 C20 C19 118.9(6)
C21 C20 C25 117.9(7)
C20 C21 H21 118.6
C22 C21 C20 122.8(5)
C22 C21 H21 118.6
C21 C22 H22 120.5
C21 C22 C23 119.0(5)
C23 C22 H22 120.5
C22 C23 H23 119.4
C24 C23 C22 121.2(5)
C24 C23 H23 119.4
C23 C24 H24 119.5
C23 C24 C25 120.9(6)
C25 C24 H24 119.5
C24 C25 C20 118.1(8)
O26 C25 C20 124.3(9)
O26 C25 C24 117.6(8)
C25 O26 Cu1 125.2(6)
O31 Cu2 N51 94.3(5)
O31 Cu2 N38 84.9(5)
N38 Cu2 N51 173.7(6)
O46 Cu2 N51 88.1(4)
O46 Cu2 O31 173.3(8)
O46 Cu2 N38 93.3(5)
C32 O31 Cu2 111.3(12)
O31 C32 C33 123.2(17)
O31 C32 C37 119.6(16)
C37 C32 C33 116.9(16)
C32 C33 H33 119.6
C34 C33 C32 120.8(14)
C34 C33 H33 119.6
C33 C34 H34 120.0
C35 C34 C33 120.1(11)
C35 C34 H34 120.0
C34 C35 H35 119.1
C34 C35 C36 121.9(11)
C36 C35 H35 119.1
C35 C36 H36 121.2
C35 C36 C37 117.5(11)
C37 C36 H36 121.2
C32 C37 N38 112.6(13)
C36 C37 C32 122.5(14)
C36 C37 N38 124.7(13)
C37 N38 Cu2 110.1(8)
C39 N38 Cu2 125.7(8)
C39 N38 C37 124.2(10)
N38 C39 H39 116.6
N38 C39 C40 126.9(11)
C40 C39 H39 116.6
C39 C40 C41 120.7(13)
C39 C40 C45 122.1(13)
C41 C40 C45 116.6(13)
C40 C41 H41 118.3
C42 C41 C40 123.4(11)
C42 C41 H41 118.3
C41 C42 H42 119.9
C41 C42 C43 120.2(11)
C43 C42 H42 119.9
C42 C43 H43 120.5
C44 C43 C42 119.0(12)
C44 C43 H43 120.5
C43 C44 H44 118.9
C43 C44 C45 122.1(13)
C45 C44 H44 118.9
C44 C45 C40 118.1(15)
O46 C45 C40 124.0(17)
O46 C45 C44 117.2(16)
C45 O46 Cu2 127.0(11)

loop_
_geom_bond_atom_site_label_1
_geom_bond_atom_site_label_2
_geom_bond_distance
N51 C52 1.351(4)
N51 C56 1.337(4)
N51 Cu1 2.034(4)
N51 Cu2 2.021(8)
C52 H52 0.9300
C52 C53 1.376(5)
C53 H53 0.9300
C53 C54 1.387(4)
C54 C55 1.398(4)
C54 C57 1.480(4)
C55 H55 0.9300
C55 C56 1.382(4)
C56 H56 0.9300
C57 C58 1.37(2)
C57 N62 1.359(19)
C57 C78 1.37(2)
C57 N82 1.374(17)
C58 H58 0.9300
C58 C59 1.391(19)
C59 H59 0.9300
C59 C60 1.369(14)
C60 H60 0.9300
C60 C61 1.378(13)
C61 H61 0.9300
C61 N62 1.345(17)
C78 H78 0.9300
C78 C79 1.390(19)
C79 H79 0.9300
C79 C80 1.364(13)
C80 H80 0.9300
C80 C81 1.383(13)
C81 H81 0.9300
C81 N82 1.348(17)
Cu1 O11 1.937(6)
Cu1 N18 1.935(5)
Cu1 O26 1.900(6)
O11 C12 1.327(10)
C12 C13 1.400(11)
C12 C17 1.399(12)
C13 H13 0.9300
C13 C14 1.379(8)
C14 H14 0.9300
C14 C15 1.386(8)
C15 H15 0.9300
C15 C16 1.374(7)
C16 H16 0.9300
C16 C17 1.401(8)
C17 N18 1.427(8)
N18 C19 1.282(6)
C19 H19 0.9300
C19 C20 1.413(9)
C20 C21 1.411(10)
C20 C25 1.429(11)
C21 H21 0.9300
C21 C22 1.359(8)
C22 H22 0.9300
C22 C23 1.382(7)
C23 H23 0.9300
C23 C24 1.377(7)
C24 H24 0.9300
C24 C25 1.411(11)
C25 O26 1.308(10)
Cu2 O31 1.935(12)
Cu2 N38 1.943(10)
Cu2 O46 1.893(11)
O31 C32 1.325(19)
C32 C33 1.41(2)
C32 C37 1.40(2)
C33 H33 0.9300
C33 C34 1.377(14)
C34 H34 0.9300
C34 C35 1.374(14)
C35 H35 0.9300
C35 C36 1.381(14)
C36 H36 0.9300
C36 C37 1.392(15)
C37 N38 1.437(15)
N38 C39 1.286(11)
C39 H39 0.9300
C39 C40 1.399(15)
C40 C41 1.402(15)
C40 C45 1.44(2)
C41 H41 0.9300
C41 C42 1.354(14)
C42 H42 0.9300
C42 C43 1.388(14)
C43 H43 0.9300
C43 C44 1.374(13)
C44 H44 0.9300
C44 C45 1.406(19)
C45 O46 1.321(19)

loop_
_geom_torsion_atom_site_label_1
_geom_torsion_atom_site_label_2
_geom_torsion_atom_site_label_3
_geom_torsion_atom_site_label_4
_geom_torsion
N51 C52 C53 C54 1.1(5)
N51 Cu1 O26 C25 -153.6(12)
N51 Cu2 O46 C45 -178(3)
C52 N51 C56 C55 -1.0(5)
C52 C53 C54 C55 -0.5(5)
C52 C53 C54 C57 -179.2(3)
C53 C54 C55 C56 -0.7(5)
C53 C54 C57 C58 33.7(17)
C53 C54 C57 N62 -151.1(17)
C53 C54 C57 C78 -156.2(19)
C53 C54 C57 N82 22.1(14)
C54 C55 C56 N51 1.5(6)
C54 C57 C58 C59 179.6(16)
C54 C57 N62 C61 -179.0(18)
C54 C57 C78 C79 -177.2(18)
C54 C57 N82 C81 177.7(16)
C55 C54 C57 C58 -144.9(17)
C55 C54 C57 N62 30.3(17)
C55 C54 C57 C78 25(2)
C55 C54 C57 N82 -156.5(13)
C56 N51 C52 C53 -0.3(5)
C57 C54 C55 C56 178.0(3)
C57 C58 C59 C60 -3(3)
C57 C78 C79 C80 -4(4)
C58 C57 N62 C61 -4(4)
C58 C59 C60 C61 1(3)
C59 C60 C61 N62 0(3)
C60 C61 N62 C57 2(4)
N62 C57 C58 C59 5(4)
C78 C57 N82 C81 -4(3)
C78 C79 C80 C81 2(3)
C79 C80 C81 N82 -2(3)
C80 C81 N82 C57 2(3)
N82 C57 C78 C79 5(4)
Cu1 N51 C52 C53 175.0(3)
Cu1 N51 C56 C55 -176.5(3)
Cu1 O11 C12 C13 173.5(13)
Cu1 O11 C12 C17 -4.0(19)
Cu1 N18 C19 C20 5.7(9)
O11 C12 C13 C14 178.7(12)
O11 C12 C17 C16 -178.9(12)
O11 C12 C17 N18 0(2)
C12 C13 C14 C15 2.2(13)
C12 C17 N18 Cu1 4.2(12)
C12 C17 N18 C19 -172.7(10)
C13 C12 C17 C16 3(2)
C13 C12 C17 N18 -177.8(12)
C13 C14 C15 C16 -0.3(8)
C14 C15 C16 C17 0.0(8)
C15 C16 C17 C12 -1.7(14)
C15 C16 C17 N18 179.7(6)
C16 C17 N18 Cu1 -177.1(6)
C16 C17 N18 C19 6.0(11)
C17 C12 C13 C14 -4(2)
C17 N18 C19 C20 -177.9(8)
N18 Cu1 O26 C25 18.8(12)
N18 C19 C20 C21 -174.5(6)
N18 C19 C20 C25 3.5(17)
C19 C20 C21 C22 179.0(6)
C19 C20 C25 C24 178.6(12)
C19 C20 C25 O26 2(3)
C20 C21 C22 C23 1.2(9)
C20 C25 O26 Cu1 -16(2)
C21 C20 C25 C24 -3(2)
C21 C20 C25 O26 179.9(14)
C21 C22 C23 C24 -0.8(8)
C22 C23 C24 C25 -1.8(13)
C23 C24 C25 C20 4(2)
C23 C24 C25 O26 -179.3(11)
C24 C25 O26 Cu1 167.4(10)
C25 C20 C21 C22 1.0(15)
Cu2 N51 C52 C53 175.8(4)
Cu2 N51 C56 C55 -176.4(5)
Cu2 O31 C32 C33 169(4)
Cu2 O31 C32 C37 -5(5)
Cu2 N38 C39 C40 4(2)
O31 C32 C33 C34 -177(3)
O31 C32 C37 C36 -179(3)
O31 C32 C37 N38 -4(6)
C32 C33 C34 C35 0(3)
C32 C37 N38 Cu2 10(4)
C32 C37 N38 C39 -169(3)
C33 C32 C37 C36 6(6)
C33 C32 C37 N38 -178(3)
C33 C34 C35 C36 0(2)
C34 C35 C36 C37 3(2)
C35 C36 C37 C32 -6(4)
C35 C36 C37 N38 178(2)
C36 C37 N38 Cu2 -174(2)
C36 C37 N38 C39 7(4)
C37 C32 C33 C34 -3(6)
C37 N38 C39 C40 -176(2)
N38 Cu2 O46 C45 8(3)
N38 C39 C40 C41 -176.9(14)
N38 C39 C40 C45 -6(4)
C39 C40 C41 C42 176.8(15)
C39 C40 C45 C44 180(3)
C39 C40 C45 O46 10(6)
C40 C41 C42 C43 0(2)
C40 C45 O46 Cu2 -12(6)
C41 C40 C45 C44 -9(5)
C41 C40 C45 O46 -179(3)
C41 C42 C43 C44 -2(2)
C42 C43 C44 C45 -2(3)
C43 C44 C45 C40 8(5)
C43 C44 C45 O46 179(3)
C44 C45 O46 Cu2 178(2)
C45 C40 C41 C42 5(3)
